data_7154176
loop_
_publ_author_name
'Wang, Yong'
'Li, Ming'
'Wen, Lirong'
'Jing, Peng'
'Su, Xiang'
'Chen, Chao'

_publ_section_title
;
 Exploiting the narrow gap of rearrangement between the substituents in
 the vicinal disubstitution reactions of diaryliodonium salts with
 pyridine N-sulfonamidates.
;
_journal_issue 3
_journal_name_full 'Organic &amp; biomolecular chemistry'
_journal_page_first 751
_journal_page_last 763
_journal_paper_doi 10.1039/c4ob01744g
_journal_volume 13
_journal_year 2015
_chemical_formula_sum 'C19 H19 F6 N2 O2 P S'
_chemical_formula_weight 484.40
_chemical_name_systematic
; 
 ? 
;
_space_group_IT_number 14
_symmetry_cell_setting monoclinic
_symmetry_space_group_name_Hall '-P 2ybc'
_symmetry_space_group_name_H-M 'P 1 21/c 1'
_atom_sites_solution_hydrogens geom
_atom_sites_solution_primary direct
_atom_sites_solution_secondary difmap
_audit_creation_method SHELXL-97
_cell_angle_alpha 90.00
_cell_angle_beta 94.34(3)
_cell_angle_gamma 90.00
_cell_formula_units_Z 4
_cell_length_a 15.338(3)
_cell_length_b 10.040(2)
_cell_length_c 14.189(3)
_cell_measurement_reflns_used 5992
_cell_measurement_temperature 173(2)
_cell_measurement_theta_max 27.48
_cell_measurement_theta_min 1.33
_cell_volume 2178.7(8)
_computing_cell_refinement 'Siemens SMART & SAINT'
_computing_data_collection 'Siemens SMART'
_computing_data_reduction 'Siemens XPREP'
_computing_molecular_graphics 'Bruker SHELXTL'
_computing_publication_material 'Bruker SHELXTL'
_computing_structure_refinement 'Siemens SHELXTL'
_computing_structure_solution 'Siemens SHELXTL'
_diffrn_ambient_temperature 173(2)
_diffrn_measured_fraction_theta_full 0.997
_diffrn_measured_fraction_theta_max 0.997
_diffrn_measurement_device_type 'Bruker APEX-II CCD'
_diffrn_measurement_method '\w scans'
_diffrn_radiation_monochromator graphite
_diffrn_radiation_source 'fine-focus sealed tube'
_diffrn_radiation_type MoK\a
_diffrn_radiation_wavelength 0.71073
_diffrn_reflns_av_R_equivalents 0.0385
_diffrn_reflns_av_sigmaI/netI 0.0329
_diffrn_reflns_limit_h_max 19
_diffrn_reflns_limit_h_min -19
_diffrn_reflns_limit_k_max 13
_diffrn_reflns_limit_k_min -12
_diffrn_reflns_limit_l_max 18
_diffrn_reflns_limit_l_min -18
_diffrn_reflns_number 16984
_diffrn_reflns_theta_full 27.48
_diffrn_reflns_theta_max 27.48
_diffrn_reflns_theta_min 1.33
_exptl_absorpt_coefficient_mu 0.291
_exptl_absorpt_correction_T_max .9282
_exptl_absorpt_correction_T_min .8729
_exptl_absorpt_correction_type multi-scan
_exptl_absorpt_process_details 'SADABS (Sheldrick, 1996)'
_exptl_crystal_colour colorless
_exptl_crystal_density_diffrn 1.477
_exptl_crystal_density_method 'not measured'
_exptl_crystal_description block
_exptl_crystal_F_000 992
_exptl_crystal_size_max .48
_exptl_crystal_size_mid .43
_exptl_crystal_size_min .26
_refine_diff_density_max 0.563
_refine_diff_density_min -0.498
_refine_diff_density_rms 0.062
_refine_ls_extinction_method none
_refine_ls_goodness_of_fit_ref 1.172
_refine_ls_hydrogen_treatment constr
_refine_ls_matrix_type full
_refine_ls_number_parameters 337
_refine_ls_number_reflns 4971
_refine_ls_number_restraints 216
_refine_ls_restrained_S_all 1.410
_refine_ls_R_factor_gt 0.0776
_refine_ls_shift/su_max 0.000
_refine_ls_shift/su_mean 0.000
_refine_ls_structure_factor_coef Fsqd
_refine_ls_weighting_details 'calc w=1/[\s^2^(Fo^2^)+(0.0849P)^2^+2.0400P] where P=(Fo^2^+2Fc^2^)/3'
_refine_ls_weighting_scheme calc
_refine_ls_wR_factor_gt 0.2007
_refine_ls_wR_factor_ref 0.2033
_reflns_number_gt 4725
_reflns_number_total 4971
_reflns_threshold_expression >2sigma(I)
_cod_data_source_file c4ob01744g2.cif
_cod_data_source_block p-1
_cod_depositor_comments
;
The following automatic conversions were performed:

'_symmetry_cell_setting' value 'Monoclinic' changed to 'monoclinic'
according to
/usr/data/users/saulius/crontab/automatic-downloads/rss-feeds/RSC/lib/dictionaries/cif_core.dic
dictionary named 'cif_core.dic' version 2.4.2 from 2011-04-26.

Automatic conversion script
Id: cif_fix_values 2827 2014-09-09 07:05:25Z andrius 

 Adding full bibliography for 7154174--7154176.cif.
;
_cod_original_sg_symbol_H-M P2(1)/c
_cod_database_code 7154176
_refine_ls_r_factor_ref 0.0811

loop_
_symmetry_equiv_pos_as_xyz
'x, y, z'
'-x, y+1/2, -z+1/2'
'-x, -y, -z'
'x, -y-1/2, z-1/2'

loop_
_atom_site_label
_atom_site_type_symbol
_atom_site_fract_x
_atom_site_fract_y
_atom_site_fract_z
_atom_site_U_iso_or_equiv
_atom_site_adp_type
_atom_site_occupancy
_atom_site_symmetry_multiplicity
_atom_site_calc_flag
_atom_site_refinement_flags
_atom_site_disorder_assembly
_atom_site_disorder_group
S1 S 0.34666(5) -0.30494(10) 0.92980(7) 0.0455(3) Uani 1 1 d . . .
O1 O 0.37441(16) -0.1864(3) 0.9791(2) 0.0551(7) Uani 1 1 d . . .
O2 O 0.40893(17) -0.4006(3) 0.9033(2) 0.0662(9) Uani 1 1 d . . .
N1 N 0.29317(18) -0.2563(3) 0.82988(19) 0.0415(7) Uani 1 1 d . . .
H1A H 0.3069 -0.2849 0.7758 0.050 Uiso 1 1 d R . .
N2 N 0.32573(18) 0.0233(3) 0.8309(2) 0.0443(7) Uani 1 1 d . . .
C1 C 0.2681(2) -0.3843(3) 0.9936(2) 0.0389(7) Uani 1 1 d . . .
C2 C 0.2466(3) -0.5162(4) 0.9746(3) 0.0491(9) Uani 1 1 d . . .
H2A H 0.2795 -0.5673 0.9335 0.059 Uiso 1 1 calc R . .
C3 C 0.1771(3) -0.5721(4) 1.0162(3) 0.0512(9) Uani 1 1 d . . .
H3A H 0.1628 -0.6628 1.0040 0.061 Uiso 1 1 calc R . .
C4 C 0.1274(2) -0.4991(4) 1.0755(2) 0.0438(8) Uani 1 1 d . . .
C5 C 0.1511(2) -0.3689(4) 1.0953(2) 0.0407(7) Uani 1 1 d . . .
H5A H 0.1190 -0.3190 1.1378 0.049 Uiso 1 1 calc R . .
C6 C 0.2207(2) -0.3090(3) 1.0548(2) 0.0394(7) Uani 1 1 d . . .
H6A H 0.2358 -0.2189 1.0683 0.047 Uiso 1 1 calc R . .
C7 C 0.0491(3) -0.5611(5) 1.1164(3) 0.0607(11) Uani 1 1 d . . .
H7A H 0.0164 -0.4922 1.1476 0.091 Uiso 1 1 calc R . .
H7B H 0.0688 -0.6294 1.1626 0.091 Uiso 1 1 calc R . .
H7C H 0.0114 -0.6019 1.0656 0.091 Uiso 1 1 calc R . .
C8 C 0.22296(19) -0.1640(3) 0.8383(2) 0.0357(7) Uani 1 1 d . . .
C9 C 0.1375(2) -0.2069(4) 0.8456(2) 0.0387(7) Uani 1 1 d . . .
H9A H 0.1243 -0.2993 0.8423 0.046 Uiso 1 1 calc R . .
C10 C 0.0717(2) -0.1158(4) 0.8574(2) 0.0413(8) Uani 1 1 d . . .
H10A H 0.0136 -0.1469 0.8611 0.050 Uiso 1 1 calc R . .
C11 C 0.0884(2) 0.0203(4) 0.8642(2) 0.0421(8) Uani 1 1 d . . .
C12 C 0.1733(2) 0.0632(4) 0.8553(2) 0.0410(7) Uani 1 1 d . . .
H12A H 0.1864 0.1557 0.8582 0.049 Uiso 1 1 calc R . .
C13 C 0.23901(19) -0.0275(3) 0.8421(2) 0.0361(7) Uani 1 1 d . . .
C14 C 0.0171(3) 0.1184(4) 0.8791(3) 0.0567(10) Uani 1 1 d . . .
H14A H -0.0391 0.0821 0.8534 0.085 Uiso 1 1 calc R . .
H14B H 0.0290 0.2020 0.8468 0.085 Uiso 1 1 calc R . .
H14C H 0.0147 0.1353 0.9469 0.085 Uiso 1 1 calc R . .
C15 C 0.3685(3) 0.0875(5) 0.9037(3) 0.0620(12) Uani 1 1 d . . .
H15A H 0.3417 0.1006 0.9612 0.074 Uiso 1 1 calc R . .
C16 C 0.4517(3) 0.1339(6) 0.8933(5) 0.092(2) Uani 1 1 d . . .
H16A H 0.4830 0.1796 0.9438 0.111 Uiso 1 1 calc R . .
C17 C 0.4895(3) 0.1137(7) 0.8094(6) 0.106(2) Uani 1 1 d . . .
H17A H 0.5474 0.1437 0.8025 0.127 Uiso 1 1 calc R . .
C18 C 0.4440(3) 0.0507(6) 0.7362(5) 0.0934(19) Uani 1 1 d . . .
H18A H 0.4694 0.0386 0.6778 0.112 Uiso 1 1 calc R . .
C19 C 0.3607(3) 0.0047(5) 0.7474(3) 0.0625(11) Uani 1 1 d . . .
H19A H 0.3284 -0.0396 0.6970 0.075 Uiso 1 1 calc R . .
F1 F 0.1917(3) -0.9624(6) 0.0855(3) 0.099(3) Uani 0.474(6) 1 d PD A 1
F3 F 0.2882(3) -0.8414(5) 0.2710(3) 0.093(3) Uani 0.474(6) 1 d PDU A 1
F2 F 0.1874(3) -0.9997(5) 0.2405(3) 0.094(3) Uani 0.474(6) 1 d PD A 1
F5 F 0.2926(3) -0.8044(6) 0.1160(4) 0.096(3) Uani 0.474(6) 1 d PD A 1
F4 F 0.1652(3) -0.7943(5) 0.1826(4) 0.106(3) Uani 0.474(6) 1 d PD A 1
F6 F 0.3147(3) -1.0097(5) 0.1739(4) 0.122(4) Uani 0.474(6) 1 d PD A 1
F1' F 0.1593(3) -0.8874(4) 0.1011(3) 0.081(2) Uani 0.526(6) 1 d PD A 2
F3' F 0.3079(3) -0.9197(6) 0.2661(3) 0.115(3) Uani 0.526(6) 1 d PD A 2
F2' F 0.2122(4) -1.0569(4) 0.1898(3) 0.090(2) Uani 0.526(6) 1 d PD A 2
F5' F 0.2549(3) -0.7500(4) 0.1775(4) 0.105(3) Uani 0.526(6) 1 d PDU A 2
F4' F 0.1651(3) -0.8731(5) 0.2585(3) 0.099(3) Uani 0.526(6) 1 d PD A 2
F6' F 0.3020(3) -0.9339(6) 0.1087(3) 0.138(4) Uani 0.526(6) 1 d PDU A 2
P1 P 0.23515(8) -0.90329(10) 0.18024(7) 0.0559(3) Uani 1 1 d D . .

loop_
_atom_site_aniso_label
_atom_site_aniso_U_11
_atom_site_aniso_U_22
_atom_site_aniso_U_33
_atom_site_aniso_U_23
_atom_site_aniso_U_13
_atom_site_aniso_U_12
S1 0.0290(4) 0.0587(6) 0.0488(5) 0.0020(4) 0.0035(3) 0.0004(3)
O1 0.0398(13) 0.0693(19) 0.0543(15) 0.0020(13) -0.0090(11) -0.0143(12)
O2 0.0395(14) 0.085(2) 0.076(2) 0.0061(17) 0.0172(13) 0.0195(14)
N1 0.0342(13) 0.0561(18) 0.0352(14) -0.0021(13) 0.0093(11) -0.0027(12)
N2 0.0362(14) 0.0532(18) 0.0434(15) 0.0055(13) 0.0018(12) -0.0147(13)
C1 0.0358(15) 0.0447(18) 0.0360(16) 0.0028(14) 0.0011(12) 0.0030(13)
C2 0.060(2) 0.0433(19) 0.0454(19) -0.0012(16) 0.0120(16) 0.0082(16)
C3 0.069(2) 0.0388(18) 0.046(2) -0.0005(16) 0.0053(18) -0.0065(17)
C4 0.0443(17) 0.052(2) 0.0345(16) 0.0081(15) -0.0004(13) -0.0043(15)
C5 0.0419(17) 0.0483(19) 0.0319(15) 0.0009(14) 0.0039(12) 0.0050(14)
C6 0.0405(16) 0.0411(17) 0.0360(16) -0.0034(13) -0.0005(13) 0.0024(13)
C7 0.062(2) 0.075(3) 0.045(2) 0.011(2) 0.0041(18) -0.020(2)
C8 0.0296(14) 0.0492(18) 0.0283(14) 0.0004(13) 0.0029(11) -0.0057(13)
C9 0.0335(15) 0.0462(18) 0.0364(16) 0.0031(14) 0.0028(12) -0.0106(13)
C10 0.0295(15) 0.052(2) 0.0418(17) 0.0058(15) 0.0028(12) -0.0078(13)
C11 0.0364(16) 0.049(2) 0.0408(17) 0.0054(15) 0.0038(13) -0.0005(14)
C12 0.0423(17) 0.0439(18) 0.0364(16) 0.0026(14) 0.0011(13) -0.0086(14)
C13 0.0295(14) 0.0485(18) 0.0301(14) 0.0036(13) 0.0015(11) -0.0124(13)
C14 0.048(2) 0.057(2) 0.067(3) 0.005(2) 0.0121(18) 0.0044(17)
C15 0.054(2) 0.068(3) 0.062(2) 0.009(2) -0.0140(19) -0.027(2)
C16 0.057(3) 0.099(4) 0.115(5) 0.022(4) -0.028(3) -0.043(3)
C17 0.044(3) 0.110(5) 0.163(7) 0.027(5) 0.014(3) -0.034(3)
C18 0.061(3) 0.103(4) 0.122(5) 0.004(4) 0.045(3) -0.026(3)
C19 0.050(2) 0.077(3) 0.064(3) 0.002(2) 0.0230(19) -0.019(2)
F1 0.118(6) 0.111(7) 0.063(4) -0.015(4) -0.021(4) 0.005(5)
F3 0.133(6) 0.077(5) 0.068(4) -0.008(4) -0.002(4) -0.019(4)
F2 0.077(4) 0.125(7) 0.079(5) 0.051(5) -0.010(4) -0.043(5)
F5 0.104(5) 0.110(6) 0.080(5) 0.024(4) 0.039(4) -0.001(4)
F4 0.116(6) 0.091(5) 0.115(6) 0.013(5) 0.036(5) 0.053(5)
F6 0.134(7) 0.108(6) 0.120(7) -0.002(5) -0.005(5) 0.077(6)
F1' 0.094(4) 0.057(3) 0.085(4) 0.021(3) -0.035(3) -0.019(3)
F3' 0.116(6) 0.169(9) 0.057(4) 0.022(5) -0.012(4) 0.030(6)
F2' 0.143(7) 0.047(3) 0.079(4) 0.013(3) 0.004(4) 0.014(3)
F5' 0.125(6) 0.071(4) 0.114(5) 0.004(4) -0.023(4) -0.027(4)
F4' 0.101(5) 0.096(5) 0.105(5) -0.030(4) 0.043(4) 0.000(4)
F6' 0.152(7) 0.187(8) 0.084(5) 0.014(5) 0.062(5) 0.052(6)
P1 0.0788(8) 0.0433(6) 0.0454(6) 0.0012(4) 0.0038(5) 0.0104(5)

loop_
_atom_type_symbol
_atom_type_description
_atom_type_scat_dispersion_real
_atom_type_scat_dispersion_imag
_atom_type_scat_source
C C 0.0033 0.0016 'International Tables Vol C Tables 4.2.6.8 and 6.1.1.4'
H H 0.0000 0.0000 'International Tables Vol C Tables 4.2.6.8 and 6.1.1.4'
F F 0.0171 0.0103 'International Tables Vol C Tables 4.2.6.8 and 6.1.1.4'
N N 0.0061 0.0033 'International Tables Vol C Tables 4.2.6.8 and 6.1.1.4'
O O 0.0106 0.0060 'International Tables Vol C Tables 4.2.6.8 and 6.1.1.4'
P P 0.1023 0.0942 'International Tables Vol C Tables 4.2.6.8 and 6.1.1.4'
S S 0.1246 0.1234 'International Tables Vol C Tables 4.2.6.8 and 6.1.1.4'

loop_
_geom_angle_atom_site_label_1
_geom_angle_atom_site_label_2
_geom_angle_atom_site_label_3
_geom_angle
O2 S1 O1 120.64(18)
O2 S1 N1 105.74(18)
O1 S1 N1 106.45(17)
O2 S1 C1 109.33(19)
O1 S1 C1 108.45(17)
N1 S1 C1 105.12(15)
C8 N1 S1 116.5(2)
C8 N1 H1A 121.8
S1 N1 H1A 121.7
C15 N2 C19 122.5(3)
C15 N2 C13 118.9(3)
C19 N2 C13 118.6(3)
C2 C1 C6 120.7(3)
C2 C1 S1 119.7(3)
C6 C1 S1 119.1(3)
C3 C2 C1 119.1(3)
C3 C2 H2A 120.5
C1 C2 H2A 120.5
C2 C3 C4 121.6(4)
C2 C3 H3A 119.2
C4 C3 H3A 119.2
C5 C4 C3 118.4(3)
C5 C4 C7 121.3(4)
C3 C4 C7 120.4(4)
C4 C5 C6 121.7(3)
C4 C5 H5A 119.1
C6 C5 H5A 119.1
C5 C6 C1 118.4(3)
C5 C6 H6A 120.8
C1 C6 H6A 120.8
C4 C7 H7A 109.5
C4 C7 H7B 109.5
H7A C7 H7B 109.5
C4 C7 H7C 109.5
H7A C7 H7C 109.5
H7B C7 H7C 109.5
C9 C8 C13 117.8(3)
C9 C8 N1 121.7(3)
C13 C8 N1 120.5(3)
C10 C9 C8 120.4(3)
C10 C9 H9A 119.8
C8 C9 H9A 119.8
C9 C10 C11 121.7(3)
C9 C10 H10A 119.1
C11 C10 H10A 119.1
C12 C11 C10 117.9(3)
C12 C11 C14 120.6(3)
C10 C11 C14 121.5(3)
C13 C12 C11 120.5(3)
C13 C12 H12A 119.7
C11 C12 H12A 119.7
C12 C13 C8 121.7(3)
C12 C13 N2 118.0(3)
C8 C13 N2 120.3(3)
C11 C14 H14A 109.5
C11 C14 H14B 109.5
H14A C14 H14B 109.5
C11 C14 H14C 109.5
H14A C14 H14C 109.5
H14B C14 H14C 109.5
N2 C15 C16 118.8(5)
N2 C15 H15A 120.6
C16 C15 H15A 120.6
C15 C16 C17 119.8(5)
C15 C16 H16A 120.1
C17 C16 H16A 120.1
C18 C17 C16 120.1(5)
C18 C17 H17A 119.9
C16 C17 H17A 119.9
C17 C18 C19 119.6(6)
C17 C18 H18A 120.2
C19 C18 H18A 120.2
N2 C19 C18 119.3(5)
N2 C19 H19A 120.4
C18 C19 H19A 120.4
F2 P1 F6' 128.6(3)
F2 P1 F4 94.24(17)
F6' P1 F4 131.6(2)
F2 P1 F1' 96.0(3)
F6' P1 F1' 92.49(15)
F4 P1 F1' 57.3(2)
F2 P1 F5' 137.9(3)
F6' P1 F5' 92.29(16)
F4 P1 F5' 55.8(3)
F1' P1 F5' 90.95(15)
F2 P1 F1 92.82(17)
F6' P1 F1 67.5(3)
F4 P1 F1 92.07(16)
F1' P1 F1 34.8(2)
F5' P1 F1 114.8(2)
F2 P1 F2' 38.1(2)
F6' P1 F2' 91.48(16)
F4 P1 F2' 122.0(2)
F1' P1 F2' 90.15(15)
F5' P1 F2' 176.0(2)
F1 P1 F2' 67.9(2)
F2 P1 F3 91.85(16)
F6' P1 F3 106.7(3)
F4 P1 F3 91.12(17)
F1' P1 F3 147.8(2)
F5' P1 F3 63.3(2)
F1 P1 F3 174.1(2)
F2' P1 F3 114.3(2)
F2 P1 F3' 81.0(3)
F6' P1 F3' 91.21(16)
F4 P1 F3' 120.4(3)
F1' P1 F3' 176.2(2)
F5' P1 F3' 89.70(15)
F1 P1 F3' 147.2(3)
F2' P1 F3' 88.95(14)
F3 P1 F3' 30.7(2)
F2 P1 F6 90.49(16)
F6' P1 F6 44.7(3)
F4 P1 F6 175.2(2)
F1' P1 F6 123.2(2)
F5' P1 F6 119.7(3)
F1 P1 F6 88.63(16)
F2' P1 F6 62.6(3)
F3 P1 F6 87.78(15)
F3' P1 F6 59.4(3)
F2 P1 F4' 50.5(2)
F6' P1 F4' 178.6(2)
F4 P1 F4' 49.8(2)
F1' P1 F4' 88.70(15)
F5' P1 F4' 88.46(15)
F1 P1 F4' 113.2(3)
F2' P1 F4' 87.75(15)
F3 P1 F4' 72.6(3)
F3' P1 F4' 87.60(14)
F6 P1 F4' 133.9(2)
F2 P1 F5 176.4(2)
F6' P1 F5 48.7(2)
F4 P1 F5 89.22(15)
F1' P1 F5 86.6(3)
F5' P1 F5 44.2(2)
F1 P1 F5 87.97(15)
F2' P1 F5 139.7(2)
F3 P1 F5 87.15(16)
F3' P1 F5 96.4(3)
F6 P1 F5 86.03(15)
F4' P1 F5 132.2(2)

loop_
_geom_bond_atom_site_label_1
_geom_bond_atom_site_label_2
_geom_bond_distance
S1 O2 1.425(3)
S1 O1 1.429(3)
S1 N1 1.657(3)
S1 C1 1.753(3)
N1 C8 1.432(4)
N1 H1A 0.8602
N2 C15 1.346(5)
N2 C19 1.349(5)
N2 C13 1.444(4)
C1 C2 1.386(5)
C1 C6 1.395(5)
C2 C3 1.377(5)
C2 H2A 0.9500
C3 C4 1.387(5)
C3 H3A 0.9500
C4 C5 1.380(5)
C4 C7 1.506(5)
C5 C6 1.387(5)
C5 H5A 0.9500
C6 H6A 0.9500
C7 H7A 0.9800
C7 H7B 0.9800
C7 H7C 0.9800
C8 C9 1.390(4)
C8 C13 1.393(5)
C9 C10 1.382(5)
C9 H9A 0.9500
C10 C11 1.393(5)
C10 H10A 0.9500
C11 C12 1.386(5)
C11 C14 1.499(5)
C12 C13 1.381(5)
C12 H12A 0.9500
C14 H14A 0.9800
C14 H14B 0.9800
C14 H14C 0.9800
C15 C16 1.378(6)
C15 H15A 0.9500
C16 C17 1.378(10)
C16 H16A 0.9500
C17 C18 1.363(10)
C17 H17A 0.9500
C18 C19 1.378(6)
C18 H18A 0.9500
C19 H19A 0.9500
F1 P1 1.571(4)
F3 P1 1.596(4)
F2 P1 1.517(4)
F5 P1 1.648(4)
F4 P1 1.535(4)
F6 P1 1.630(4)
F1' P1 1.563(4)
F3' P1 1.596(4)
F2' P1 1.590(4)
F5' P1 1.569(4)
F4' P1 1.630(4)
F6' P1 1.527(4)

loop_
_geom_torsion_atom_site_label_1
_geom_torsion_atom_site_label_2
_geom_torsion_atom_site_label_3
_geom_torsion_atom_site_label_4
_geom_torsion
O2 S1 N1 C8 176.8(3)
O1 S1 N1 C8 -53.7(3)
C1 S1 N1 C8 61.2(3)
O2 S1 C1 C2 -30.6(3)
O1 S1 C1 C2 -163.9(3)
N1 S1 C1 C2 82.5(3)
O2 S1 C1 C6 157.0(3)
O1 S1 C1 C6 23.7(3)
N1 S1 C1 C6 -89.9(3)
C6 C1 C2 C3 0.7(6)
S1 C1 C2 C3 -171.6(3)
C1 C2 C3 C4 0.9(6)
C2 C3 C4 C5 -2.5(6)
C2 C3 C4 C7 177.2(4)
C3 C4 C5 C6 2.5(5)
C7 C4 C5 C6 -177.1(3)
C4 C5 C6 C1 -1.0(5)
C2 C1 C6 C5 -0.6(5)
S1 C1 C6 C5 171.7(2)
S1 N1 C8 C9 -91.5(3)
S1 N1 C8 C13 86.8(3)
C13 C8 C9 C10 -0.9(5)
N1 C8 C9 C10 177.4(3)
C8 C9 C10 C11 -1.1(5)
C9 C10 C11 C12 2.3(5)
C9 C10 C11 C14 -178.7(3)
C10 C11 C12 C13 -1.4(5)
C14 C11 C12 C13 179.6(3)
C11 C12 C13 C8 -0.7(5)
C11 C12 C13 N2 178.5(3)
C9 C8 C13 C12 1.8(5)
N1 C8 C13 C12 -176.5(3)
C9 C8 C13 N2 -177.3(3)
N1 C8 C13 N2 4.4(4)
C15 N2 C13 C12 64.8(5)
C19 N2 C13 C12 -115.0(4)
C15 N2 C13 C8 -116.0(4)
C19 N2 C13 C8 64.2(5)
C19 N2 C15 C16 -1.3(7)
C13 N2 C15 C16 179.0(4)
N2 C15 C16 C17 -0.1(9)
C15 C16 C17 C18 1.5(10)
C16 C17 C18 C19 -1.5(10)
C15 N2 C19 C18 1.2(7)
C13 N2 C19 C18 -179.0(5)
C17 C18 C19 N2 0.2(9)
